data_7035923
loop_
_publ_author_name
'B\"ottcher, Tobias'
'Jones, Cameron'

_publ_section_title
;
 Extremely bulky secondary phosphinoamines as substituents for sterically
 hindered aminosilanes.
;
_journal_issue 33
_journal_name_full 'Dalton transactions (Cambridge, England : 2003)'
_journal_page_first 14842
_journal_page_last 14853
_journal_paper_doi 10.1039/c5dt02504d
_journal_volume 44
_journal_year 2015
_chemical_formula_sum 'C43 H52 N3 P'
_chemical_formula_weight 641.85
_chemical_name_systematic
; 
 ? 
;
_space_group_IT_number 4
_symmetry_cell_setting monoclinic
_symmetry_space_group_name_Hall 'P 2yb'
_symmetry_space_group_name_H-M 'P 1 21 1'
_atom_sites_solution_hydrogens geom
_atom_sites_solution_primary direct
_atom_sites_solution_secondary difmap
_audit_creation_method SHELXL-97
_audit_update_record
;
2015-07-22 deposited with the CCDC.
2015-07-22 downloaded from the CCDC.
;
_cell_angle_alpha 90.00
_cell_angle_beta 92.692(7)
_cell_angle_gamma 90.00
_cell_formula_units_Z 2
_cell_length_a 8.5767(6)
_cell_length_b 18.5068(14)
_cell_length_c 11.4751(10)
_cell_measurement_temperature 123(2)
_cell_volume 1819.4(2)
_computing_cell_refinement 'Bruker SAINT'
_computing_data_collection 'Bruker APEX2'
_computing_data_reduction 'Bruker SAINT'
_computing_molecular_graphics 'Bruker SHELXTL'
_computing_publication_material 'Bruker SHELXTL'
_computing_structure_refinement 'SHELXL-97 (Sheldrick, 1997)'
_computing_structure_solution 'SHELXS-97 (Sheldrick, 1990)'
_diffrn_ambient_temperature 123(2)
_diffrn_measured_fraction_theta_full 0.998
_diffrn_measured_fraction_theta_max 0.998
_diffrn_measurement_device_type 'Bruker Apex X8'
_diffrn_radiation_monochromator graphite
_diffrn_radiation_source 'fine-focus sealed tube'
_diffrn_radiation_type MoK\a
_diffrn_radiation_wavelength 0.71073
_diffrn_reflns_av_R_equivalents 0.0316
_diffrn_reflns_av_sigmaI/netI 0.0592
_diffrn_reflns_limit_h_max 7
_diffrn_reflns_limit_h_min -10
_diffrn_reflns_limit_k_max 21
_diffrn_reflns_limit_k_min -22
_diffrn_reflns_limit_l_max 13
_diffrn_reflns_limit_l_min -13
_diffrn_reflns_number 8742
_diffrn_reflns_theta_full 25.50
_diffrn_reflns_theta_max 25.50
_diffrn_reflns_theta_min 3.03
_exptl_absorpt_coefficient_mu 0.109
_exptl_absorpt_correction_T_max 0.988
_exptl_absorpt_correction_T_min 0.961
_exptl_absorpt_correction_type multi-scan
_exptl_absorpt_process_details 'Sortav (Blessing)'
_exptl_crystal_colour colourless
_exptl_crystal_density_diffrn 1.172
_exptl_crystal_density_method 'not measured'
_exptl_crystal_description block
_exptl_crystal_F_000 692
_exptl_crystal_size_max 0.15
_exptl_crystal_size_mid 0.10
_exptl_crystal_size_min 0.10
_refine_diff_density_max 0.416
_refine_diff_density_min -0.307
_refine_diff_density_rms 0.043
_refine_ls_abs_structure_details 'Flack H D (1983), Acta Cryst. A39, 876-881'
_refine_ls_abs_structure_Flack -0.03(9)
_refine_ls_extinction_method none
_refine_ls_goodness_of_fit_ref 1.048
_refine_ls_hydrogen_treatment constr
_refine_ls_matrix_type full
_refine_ls_number_parameters 430
_refine_ls_number_reflns 5873
_refine_ls_number_restraints 1
_refine_ls_restrained_S_all 1.048
_refine_ls_R_factor_all 0.0528
_refine_ls_R_factor_gt 0.0414
_refine_ls_shift/su_max 0.000
_refine_ls_shift/su_mean 0.000
_refine_ls_structure_factor_coef Fsqd
_refine_ls_weighting_details 'calc w=1/[\s^2^(Fo^2^)+(0.0415P)^2^+0.0619P] where P=(Fo^2^+2Fc^2^)/3'
_refine_ls_weighting_scheme calc
_refine_ls_wR_factor_gt 0.0876
_refine_ls_wR_factor_ref 0.0949
_reflns_number_gt 5145
_reflns_number_total 5873
_reflns_threshold_expression >2sigma(I)
_cod_data_source_file c5dt02504d2.cif
_cod_data_source_block cj1089
_cod_depositor_comments 'Adding full bibliography for 7035922--7035934.cif.'
_cod_original_sg_symbol_H-M P2(1)
_cod_database_code 7035923

loop_
_symmetry_equiv_pos_as_xyz
'x, y, z'
'-x, y+1/2, -z'

loop_
_atom_site_label
_atom_site_type_symbol
_atom_site_fract_x
_atom_site_fract_y
_atom_site_fract_z
_atom_site_U_iso_or_equiv
_atom_site_adp_type
_atom_site_occupancy
_atom_site_symmetry_multiplicity
_atom_site_calc_flag
_atom_site_refinement_flags
P1 P 0.92102(7) 0.02936(3) 0.18220(6) 0.02153(16) Uani 1 1 d .
N1 N 0.9380(2) 0.11789(11) 0.14230(17) 0.0193(5) Uani 1 1 d .
H1 H 1.0304 0.1384 0.1403 0.023 Uiso 1 1 calc R
C5 C 0.6115(3) 0.25007(13) 0.1574(2) 0.0188(5) Uani 1 1 d .
H5 H 0.5752 0.2852 0.2101 0.023 Uiso 1 1 calc R
C7 C 0.8289(3) 0.22145(13) 0.3081(2) 0.0195(5) Uani 1 1 d .
H7 H 0.8781 0.1742 0.3307 0.023 Uiso 1 1 calc R
C3 C 0.5876(3) 0.18937(14) -0.0251(2) 0.0202(5) Uani 1 1 d .
H3 H 0.5325 0.1815 -0.0978 0.024 Uiso 1 1 calc R
C21 C 0.6564(3) 0.05450(12) -0.1545(2) 0.0196(6) Uani 1 1 d .
N3 N 0.9034(2) 0.02531(13) 0.32822(18) 0.0287(5) Uani 1 1 d .
C2 C 0.7210(3) 0.14810(12) 0.0027(2) 0.0182(5) Uani 1 1 d .
C1 C 0.7990(3) 0.15839(13) 0.1120(2) 0.0182(5) Uani 1 1 d .
N2 N 1.1127(2) 0.00601(11) 0.17176(19) 0.0258(5) Uani 1 1 d .
C38 C 1.1427(3) -0.07139(14) 0.1845(2) 0.0301(7) Uani 1 1 d .
H38A H 1.0756 -0.0908 0.2450 0.036 Uiso 1 1 calc R
H38B H 1.2527 -0.0783 0.2124 0.036 Uiso 1 1 calc R
C4 C 0.5328(3) 0.24167(14) 0.0506(2) 0.0194(5) Uani 1 1 d .
C20 C 0.7857(3) 0.09595(13) -0.0861(2) 0.0204(6) Uani 1 1 d .
H20 H 0.8471 0.0590 -0.0400 0.024 Uiso 1 1 calc R
C26 C 0.5673(3) 0.00521(14) -0.0935(2) 0.0273(6) Uani 1 1 d .
H26 H 0.5871 -0.0008 -0.0119 0.033 Uiso 1 1 calc R
C27 C 0.9008(3) 0.13324(14) -0.1637(2) 0.0209(6) Uani 1 1 d .
C33 C 0.3900(3) 0.28788(14) 0.0200(2) 0.0230(6) Uani 1 1 d .
H33 H 0.3858 0.3266 0.0805 0.028 Uiso 1 1 calc R
C8 C 0.7194(3) 0.24044(14) 0.4047(2) 0.0216(6) Uani 1 1 d .
C24 C 0.4206(3) -0.02708(14) -0.2691(3) 0.0303(7) Uani 1 1 d .
H24 H 0.3401 -0.0544 -0.3080 0.036 Uiso 1 1 calc R
C22 C 0.6258(3) 0.06129(14) -0.2736(2) 0.0256(6) Uani 1 1 d .
H22 H 0.6857 0.0940 -0.3170 0.031 Uiso 1 1 calc R
C6 C 0.7425(3) 0.20893(12) 0.1908(2) 0.0185(5) Uani 1 1 d .
C32 C 0.8668(3) 0.19798(15) -0.2206(2) 0.0258(6) Uani 1 1 d .
H32 H 0.7699 0.2211 -0.2091 0.031 Uiso 1 1 calc R
C14 C 0.9623(3) 0.27471(14) 0.2968(2) 0.0207(6) Uani 1 1 d .
C31 C 0.9715(3) 0.22947(16) -0.2938(2) 0.0316(7) Uani 1 1 d .
H31 H 0.9454 0.2734 -0.3328 0.038 Uiso 1 1 calc R
C28 C 1.0446(3) 0.10119(15) -0.1816(2) 0.0287(6) Uani 1 1 d .
H28 H 1.0707 0.0568 -0.1440 0.034 Uiso 1 1 calc R
C9 C 0.6105(3) 0.18865(15) 0.4365(2) 0.0295(6) Uani 1 1 d .
H9 H 0.6040 0.1440 0.3957 0.035 Uiso 1 1 calc R
C25 C 0.4510(3) -0.03488(15) -0.1503(2) 0.0298(7) Uani 1 1 d .
H25 H 0.3914 -0.0680 -0.1075 0.036 Uiso 1 1 calc R
C13 C 0.7254(3) 0.30488(15) 0.4652(2) 0.0286(6) Uani 1 1 d .
H13 H 0.7985 0.3408 0.4451 0.034 Uiso 1 1 calc R
C11 C 0.5213(3) 0.26570(18) 0.5862(2) 0.0358(7) Uani 1 1 d .
H11 H 0.4553 0.2741 0.6490 0.043 Uiso 1 1 calc R
C23 C 0.5085(3) 0.02086(16) -0.3304(2) 0.0304(6) Uani 1 1 d .
H23 H 0.4889 0.0263 -0.4121 0.036 Uiso 1 1 calc R
C34 C 0.2392(3) 0.24349(16) 0.0255(3) 0.0331(7) Uani 1 1 d .
H34A H 0.2412 0.2038 -0.0309 0.050 Uiso 1 1 calc R
H34B H 0.1491 0.2746 0.0066 0.050 Uiso 1 1 calc R
H34C H 0.2311 0.2237 0.1042 0.050 Uiso 1 1 calc R
C19 C 1.1073(3) 0.26120(15) 0.3529(2) 0.0290(6) Uani 1 1 d .
H19 H 1.1222 0.2184 0.3977 0.035 Uiso 1 1 calc R
C30 C 1.1138(3) 0.19696(16) -0.3101(3) 0.0340(7) Uani 1 1 d .
H30 H 1.1860 0.2185 -0.3599 0.041 Uiso 1 1 calc R
C18 C 1.2299(3) 0.30958(17) 0.3441(2) 0.0339(7) Uani 1 1 d .
H18 H 1.3284 0.2990 0.3816 0.041 Uiso 1 1 calc R
C15 C 0.9456(3) 0.33749(14) 0.2327(2) 0.0291(6) Uani 1 1 d .
H15 H 0.8489 0.3472 0.1920 0.035 Uiso 1 1 calc R
C17 C 1.2104(3) 0.37231(15) 0.2821(2) 0.0317(7) Uani 1 1 d .
H17 H 1.2941 0.4056 0.2774 0.038 Uiso 1 1 calc R
C36 C 1.2354(3) 0.04624(14) 0.1157(2) 0.0277(6) Uani 1 1 d .
H36A H 1.1879 0.0880 0.0733 0.033 Uiso 1 1 calc R
H36B H 1.2836 0.0146 0.0578 0.033 Uiso 1 1 calc R
C16 C 1.0664(3) 0.38661(15) 0.2261(3) 0.0331(7) Uani 1 1 d .
H16 H 1.0510 0.4302 0.1833 0.040 Uiso 1 1 calc R
C40 C 1.0173(3) 0.05463(16) 0.4147(2) 0.0343(7) Uani 1 1 d .
H40A H 0.9617 0.0874 0.4668 0.041 Uiso 1 1 calc R
H40B H 1.0932 0.0842 0.3732 0.041 Uiso 1 1 calc R
C37 C 1.3619(4) 0.0735(2) 0.2020(3) 0.0481(8) Uani 1 1 d .
H37A H 1.3173 0.1091 0.2542 0.072 Uiso 1 1 calc R
H37B H 1.4454 0.0962 0.1594 0.072 Uiso 1 1 calc R
H37C H 1.4047 0.0329 0.2480 0.072 Uiso 1 1 calc R
C10 C 0.5124(3) 0.20143(17) 0.5261(2) 0.0339(7) Uani 1 1 d .
H10 H 0.4386 0.1658 0.5464 0.041 Uiso 1 1 calc R
C29 C 1.1505(3) 0.13326(16) -0.2538(2) 0.0323(7) Uani 1 1 d .
H29 H 1.2487 0.1110 -0.2642 0.039 Uiso 1 1 calc R
C41 C 1.1072(4) 0.00047(18) 0.4895(3) 0.0499(9) Uani 1 1 d .
H41A H 1.0346 -0.0270 0.5358 0.075 Uiso 1 1 calc R
H41B H 1.1824 0.0259 0.5418 0.075 Uiso 1 1 calc R
H41C H 1.1630 -0.0327 0.4395 0.075 Uiso 1 1 calc R
C43 C 0.7747(5) -0.0868(2) 0.3914(4) 0.0687(12) Uani 1 1 d .
H43A H 0.7911 -0.1109 0.3169 0.103 Uiso 1 1 calc R
H43B H 0.6771 -0.1041 0.4228 0.103 Uiso 1 1 calc R
H43C H 0.8620 -0.0978 0.4467 0.103 Uiso 1 1 calc R
C39 C 1.1137(4) -0.11448(16) 0.0736(3) 0.0404(7) Uani 1 1 d .
H39A H 1.0034 -0.1107 0.0479 0.061 Uiso 1 1 calc R
H39B H 1.1402 -0.1653 0.0883 0.061 Uiso 1 1 calc R
H39C H 1.1788 -0.0954 0.0127 0.061 Uiso 1 1 calc R
C12 C 0.6264(3) 0.31796(18) 0.5550(2) 0.0371(7) Uani 1 1 d .
H12 H 0.6309 0.3629 0.5950 0.044 Uiso 1 1 calc R
C42 C 0.7653(4) -0.0086(2) 0.3730(3) 0.0544(10) Uani 1 1 d .
H42A H 0.6756 0.0014 0.3179 0.065 Uiso 1 1 calc R
H42B H 0.7430 0.0145 0.4481 0.065 Uiso 1 1 calc R
C35 C 0.3988(4) 0.32497(17) -0.0977(3) 0.0405(8) Uani 1 1 d .
H35A H 0.4953 0.3532 -0.0992 0.061 Uiso 1 1 calc R
H35B H 0.3088 0.3571 -0.1103 0.061 Uiso 1 1 calc R
H35C H 0.3980 0.2884 -0.1596 0.061 Uiso 1 1 calc R

loop_
_atom_site_aniso_label
_atom_site_aniso_U_11
_atom_site_aniso_U_22
_atom_site_aniso_U_33
_atom_site_aniso_U_23
_atom_site_aniso_U_13
_atom_site_aniso_U_12
P1 0.0179(3) 0.0211(3) 0.0254(4) 0.0041(3) -0.0013(3) 0.0011(3)
N1 0.0129(10) 0.0228(12) 0.0224(11) 0.0021(9) 0.0024(8) -0.0006(8)
C5 0.0208(12) 0.0156(13) 0.0202(13) -0.0005(11) 0.0015(10) 0.0006(10)
C7 0.0208(13) 0.0185(13) 0.0194(13) 0.0010(11) 0.0015(10) 0.0016(10)
C3 0.0197(12) 0.0240(14) 0.0167(12) 0.0004(11) -0.0022(10) -0.0012(11)
C21 0.0187(12) 0.0159(13) 0.0244(14) -0.0022(11) 0.0023(11) 0.0033(10)
N3 0.0235(11) 0.0363(13) 0.0265(12) 0.0095(12) 0.0046(9) 0.0005(11)
C2 0.0191(12) 0.0165(13) 0.0192(13) -0.0003(11) 0.0023(10) -0.0005(10)
C1 0.0167(12) 0.0173(13) 0.0209(13) 0.0039(11) 0.0039(10) -0.0008(10)
N2 0.0230(11) 0.0244(13) 0.0301(13) 0.0064(10) 0.0024(10) 0.0035(9)
C38 0.0277(15) 0.0258(15) 0.0371(17) 0.0074(13) 0.0033(13) 0.0099(12)
C4 0.0174(12) 0.0196(13) 0.0212(13) 0.0034(11) 0.0013(10) 0.0006(10)
C20 0.0211(13) 0.0201(14) 0.0197(13) 0.0011(11) -0.0007(10) 0.0032(10)
C26 0.0304(14) 0.0256(15) 0.0263(15) -0.0051(12) 0.0053(12) -0.0006(11)
C27 0.0198(13) 0.0250(14) 0.0176(13) -0.0058(11) -0.0005(10) -0.0021(11)
C33 0.0220(13) 0.0228(14) 0.0239(14) -0.0033(11) -0.0016(11) 0.0062(10)
C8 0.0223(13) 0.0235(14) 0.0187(13) 0.0024(11) -0.0033(11) 0.0048(11)
C24 0.0233(14) 0.0236(15) 0.0433(18) -0.0067(14) -0.0047(12) -0.0002(12)
C22 0.0242(13) 0.0244(14) 0.0277(15) 0.0041(12) -0.0025(11) -0.0007(11)
C6 0.0193(12) 0.0182(13) 0.0183(13) 0.0029(11) 0.0035(10) -0.0040(10)
C32 0.0216(13) 0.0295(15) 0.0264(14) 0.0008(13) 0.0025(11) 0.0009(11)
C14 0.0215(13) 0.0231(14) 0.0178(13) -0.0020(11) 0.0036(10) 0.0010(10)
C31 0.0318(15) 0.0321(16) 0.0310(16) 0.0004(13) 0.0024(13) -0.0022(12)
C28 0.0289(14) 0.0266(15) 0.0304(16) -0.0051(12) -0.0006(12) 0.0014(12)
C9 0.0308(14) 0.0271(15) 0.0311(15) 0.0048(13) 0.0058(12) 0.0025(12)
C25 0.0268(14) 0.0256(15) 0.0379(17) -0.0048(13) 0.0107(13) -0.0027(12)
C13 0.0265(14) 0.0324(16) 0.0268(15) -0.0048(13) 0.0008(12) -0.0004(12)
C11 0.0279(15) 0.060(2) 0.0199(14) 0.0039(14) 0.0034(12) 0.0098(14)
C23 0.0296(14) 0.0302(15) 0.0304(15) -0.0012(13) -0.0090(11) 0.0029(13)
C34 0.0228(14) 0.0327(16) 0.0431(17) -0.0045(14) -0.0071(13) 0.0042(12)
C19 0.0279(14) 0.0314(16) 0.0277(15) 0.0005(12) -0.0001(12) 0.0026(12)
C30 0.0291(15) 0.0410(18) 0.0325(16) -0.0034(14) 0.0090(13) -0.0082(14)
C18 0.0253(14) 0.0408(18) 0.0348(16) -0.0030(15) -0.0089(12) -0.0060(13)
C15 0.0229(14) 0.0277(16) 0.0363(17) 0.0028(13) -0.0038(12) -0.0006(11)
C17 0.0299(15) 0.0321(17) 0.0335(16) -0.0068(13) 0.0054(13) -0.0093(12)
C36 0.0223(13) 0.0274(16) 0.0342(15) 0.0003(12) 0.0079(11) 0.0033(11)
C16 0.0375(16) 0.0254(15) 0.0365(17) 0.0069(13) 0.0023(13) -0.0013(12)
C40 0.0378(16) 0.0409(19) 0.0240(15) 0.0026(13) -0.0011(13) 0.0057(13)
C37 0.0322(16) 0.059(2) 0.052(2) 0.0100(18) -0.0067(15) -0.0082(16)
C10 0.0276(15) 0.0403(18) 0.0343(17) 0.0123(15) 0.0081(13) 0.0061(13)
C29 0.0225(14) 0.0387(18) 0.0366(16) -0.0101(14) 0.0099(13) 0.0015(12)
C41 0.056(2) 0.046(2) 0.046(2) 0.0021(16) -0.0144(17) 0.0089(16)
C43 0.077(3) 0.068(3) 0.061(3) 0.009(2) -0.002(2) -0.034(2)
C39 0.0481(18) 0.0248(16) 0.0487(19) -0.0015(14) 0.0074(15) -0.0024(13)
C12 0.0327(16) 0.0482(19) 0.0298(16) -0.0162(15) -0.0040(13) 0.0066(14)
C42 0.0355(18) 0.080(3) 0.048(2) 0.0258(19) 0.0021(16) -0.0100(17)
C35 0.0465(18) 0.044(2) 0.0310(16) 0.0067(15) 0.0036(14) 0.0183(15)

loop_
_atom_type_symbol
_atom_type_description
_atom_type_scat_dispersion_real
_atom_type_scat_dispersion_imag
_atom_type_scat_source
C C 0.0033 0.0016 'International Tables Vol C Tables 4.2.6.8 and 6.1.1.4'
H H 0.0000 0.0000 'International Tables Vol C Tables 4.2.6.8 and 6.1.1.4'
N N 0.0061 0.0033 'International Tables Vol C Tables 4.2.6.8 and 6.1.1.4'
P P 0.1023 0.0942 'International Tables Vol C Tables 4.2.6.8 and 6.1.1.4'

loop_
_geom_angle_atom_site_label_1
_geom_angle_atom_site_label_2
_geom_angle_atom_site_label_3
_geom_angle
N3 P1 N1 108.69(11)
N3 P1 N2 100.92(11)
N1 P1 N2 97.43(10)
C1 N1 P1 118.99(15)
C4 C5 C6 122.4(2)
C14 C7 C6 111.11(19)
C14 C7 C8 113.8(2)
C6 C7 C8 112.7(2)
C4 C3 C2 122.1(2)
C22 C21 C26 118.1(2)
C22 C21 C20 123.9(2)
C26 C21 C20 118.0(2)
C42 N3 C40 116.7(2)
C42 N3 P1 118.7(2)
C40 N3 P1 124.56(17)
C3 C2 C1 118.6(2)
C3 C2 C20 120.8(2)
C1 C2 C20 120.5(2)
C6 C1 C2 120.0(2)
C6 C1 N1 120.0(2)
C2 C1 N1 120.0(2)
C38 N2 C36 114.57(19)
C38 N2 P1 113.98(16)
C36 N2 P1 128.05(17)
N2 C38 C39 114.3(2)
C5 C4 C3 117.7(2)
C5 C4 C33 119.7(2)
C3 C4 C33 122.5(2)
C27 C20 C2 111.66(19)
C27 C20 C21 113.6(2)
C2 C20 C21 112.38(19)
C25 C26 C21 120.9(3)
C32 C27 C28 117.8(2)
C32 C27 C20 122.5(2)
C28 C27 C20 119.7(2)
C35 C33 C4 112.7(2)
C35 C33 C34 110.8(2)
C4 C33 C34 111.1(2)
C13 C8 C9 118.1(2)
C13 C8 C7 123.7(2)
C9 C8 C7 118.2(2)
C23 C24 C25 119.2(3)
C21 C22 C23 120.9(2)
C5 C6 C1 119.0(2)
C5 C6 C7 120.8(2)
C1 C6 C7 120.1(2)
C31 C32 C27 121.3(2)
C15 C14 C19 117.7(2)
C15 C14 C7 122.1(2)
C19 C14 C7 120.1(2)
C30 C31 C32 120.0(3)
C29 C28 C27 120.9(3)
C10 C9 C8 121.0(3)
C26 C25 C24 120.5(2)
C8 C13 C12 121.0(3)
C10 C11 C12 119.8(2)
C24 C23 C22 120.5(3)
C18 C19 C14 120.8(3)
C29 C30 C31 119.6(2)
C17 C18 C19 120.7(3)
C14 C15 C16 121.6(3)
C18 C17 C16 119.1(2)
N2 C36 C37 112.9(2)
C15 C16 C17 120.1(3)
N3 C40 C41 116.5(3)
C11 C10 C9 120.0(3)
C30 C29 C28 120.3(2)
C11 C12 C13 120.0(3)
N3 C42 C43 116.0(3)

loop_
_geom_bond_atom_site_label_1
_geom_bond_atom_site_label_2
_geom_bond_distance
P1 N3 1.691(2)
P1 N1 1.709(2)
P1 N2 1.709(2)
N1 C1 1.437(3)
C5 C4 1.380(3)
C5 C6 1.396(3)
C7 C14 1.521(3)
C7 C6 1.523(3)
C7 C8 1.527(3)
C3 C4 1.396(3)
C3 C2 1.400(3)
C21 C22 1.385(3)
C21 C26 1.398(3)
C21 C20 1.534(3)
N3 C42 1.455(3)
N3 C40 1.464(4)
C2 C1 1.407(3)
C2 C20 1.526(3)
C1 C6 1.403(3)
N2 C38 1.461(3)
N2 C36 1.462(3)
C38 C39 1.512(4)
C4 C33 1.521(3)
C20 C27 1.526(3)
C26 C25 1.382(4)
C27 C32 1.389(4)
C27 C28 1.392(4)
C33 C35 1.521(4)
C33 C34 1.536(4)
C8 C13 1.380(4)
C8 C9 1.398(4)
C24 C23 1.378(4)
C24 C25 1.383(4)
C22 C23 1.391(4)
C32 C31 1.387(4)
C14 C15 1.379(4)
C14 C19 1.396(4)
C31 C30 1.381(4)
C28 C29 1.391(4)
C9 C10 1.380(4)
C13 C12 1.387(4)
C11 C10 1.375(4)
C11 C12 1.381(4)
C19 C18 1.388(4)
C30 C29 1.374(4)
C18 C17 1.368(4)
C15 C16 1.383(4)
C17 C16 1.390(4)
C36 C37 1.521(4)
C40 C41 1.508(4)
C43 C42 1.464(5)
